data_2231692
loop_
_publ_author_name
'Liu, Chang-Lu'
'Huang, Kun'

_publ_section_title
;
 3,3'-Dibenzyl-1,1'-[naphthalene-1,4-diylbis(methylene)]di(1<i>H</i>-imidazol-3-ium)
 bis(hexafluorophosphate)
;
_journal_coeditor_code SU2293
_journal_issue 9
_journal_name_full 'Acta Crystallographica Section E'
_journal_page_first o2343
_journal_paper_doi 10.1107/S1600536811032132
_journal_volume 67
_journal_year 2011
_chemical_formula_iupac 'C32 H30 N4 2+, 2 P F6 -'
_chemical_formula_moiety 'C32 H30 N4 2+, 2(F6 P -)'
_chemical_formula_sum 'C32 H30 F12 N4 P2'
_chemical_formula_weight 760.54
_chemical_name_systematic
;
3-benzyl-1-({4-[(3-benzyl-1H-imidazol-3-ium-1-yl)methyl]naphthalen-
1-yl}methyl)-1H-imidazol-3-ium bis(hexafluorophosphate)
;
_space_group_IT_number 15
_symmetry_cell_setting monoclinic
_symmetry_space_group_name_Hall '-C 2yc'
_symmetry_space_group_name_H-M 'C 1 2/c 1'
_atom_sites_solution_hydrogens geom
_atom_sites_solution_primary direct
_atom_sites_solution_secondary difmap
_audit_creation_method SHELXL-97
_cell_angle_alpha 90.00
_cell_angle_beta 101.1580(10)
_cell_angle_gamma 90.00
_cell_formula_units_Z 8
_cell_length_a 33.8250(9)
_cell_length_b 11.6062(3)
_cell_length_c 17.6986(5)
_cell_measurement_reflns_used 9587
_cell_measurement_temperature 296(2)
_cell_measurement_theta_max 27.46
_cell_measurement_theta_min 2.35
_cell_volume 6816.8(3)
_computing_cell_refinement 'SAINT (Bruker, 2007)'
_computing_data_collection 'SMART (Bruker, 2007)'
_computing_data_reduction 'SAINT (Bruker, 2007)'
_computing_molecular_graphics 'SHELXTL (Sheldrick, 2008)'
_computing_publication_material 'SHELXTL (Sheldrick, 2008)'
_computing_structure_refinement 'SHELXL97 (Sheldrick, 2008)'
_computing_structure_solution 'SHELXS97 (Sheldrick, 2008)'
_diffrn_ambient_temperature 296(2)
_diffrn_measured_fraction_theta_full 0.999
_diffrn_measured_fraction_theta_max 0.999
_diffrn_measurement_device_type 'Bruker SMART CCD area-detector'
_diffrn_measurement_method '\f and \w'
_diffrn_radiation_monochromator graphite
_diffrn_radiation_source 'fine-focus sealed tube'
_diffrn_radiation_type MoK\a
_diffrn_radiation_wavelength 0.71073
_diffrn_reflns_av_R_equivalents 0.0294
_diffrn_reflns_av_sigmaI/netI 0.0276
_diffrn_reflns_limit_h_max 39
_diffrn_reflns_limit_h_min -40
_diffrn_reflns_limit_k_max 13
_diffrn_reflns_limit_k_min 0
_diffrn_reflns_limit_l_max 20
_diffrn_reflns_limit_l_min 0
_diffrn_reflns_number 5990
_diffrn_reflns_theta_full 25.00
_diffrn_reflns_theta_max 25.00
_diffrn_reflns_theta_min 1.86
_exptl_absorpt_coefficient_mu 0.223
_exptl_absorpt_correction_T_max 0.9673
_exptl_absorpt_correction_T_min 0.9567
_exptl_absorpt_correction_type multi-scan
_exptl_absorpt_process_details '(SADABS; Bruker, 2001)'
_exptl_crystal_colour Colourless
_exptl_crystal_density_diffrn 1.482
_exptl_crystal_density_method 'not measured'
_exptl_crystal_description Block
_exptl_crystal_F_000 3104
_exptl_crystal_size_max 0.20
_exptl_crystal_size_mid 0.20
_exptl_crystal_size_min 0.15
_refine_diff_density_max 0.433
_refine_diff_density_min -0.248
_refine_ls_extinction_method none
_refine_ls_goodness_of_fit_ref 1.035
_refine_ls_hydrogen_treatment constr
_refine_ls_matrix_type full
_refine_ls_number_parameters 534
_refine_ls_number_reflns 5990
_refine_ls_number_restraints 106
_refine_ls_restrained_S_all 1.048
_refine_ls_R_factor_all 0.0812
_refine_ls_R_factor_gt 0.0665
_refine_ls_shift/su_max 0.004
_refine_ls_shift/su_mean 0.000
_refine_ls_structure_factor_coef Fsqd
_refine_ls_weighting_details 'calc w=1/[\s^2^(Fo^2^)+(0.0576P)^2^+12.5479P] where P=(Fo^2^+2Fc^2^)/3'
_refine_ls_weighting_scheme calc
_refine_ls_wR_factor_gt 0.1543
_refine_ls_wR_factor_ref 0.1631
_reflns_number_gt 4848
_reflns_number_total 5990
_reflns_threshold_expression I>2\s(I)
_cod_data_source_file su2293.cif
_cod_data_source_block I
_cod_original_sg_symbol_H-M 'C 2/c'
_cod_database_code 2231692
_cod_database_fobs_code 2231692

loop_
_symmetry_equiv_pos_site_id
_symmetry_equiv_pos_as_xyz
1 x,y,z
2 -x,y,1/2-z
3 -x,-y,-z
4 x,-y,1/2+z
5 1/2+x,1/2+y,z
6 1/2-x,1/2+y,1/2-z
7 1/2-x,1/2-y,-z
8 1/2+x,1/2-y,1/2+z

loop_
_atom_site_aniso_label
_atom_site_aniso_U_11
_atom_site_aniso_U_22
_atom_site_aniso_U_33
_atom_site_aniso_U_12
_atom_site_aniso_U_13
_atom_site_aniso_U_23
N1 0.0562(15) 0.0533(15) 0.0632(15) 0.0026(12) 0.0131(12) -0.0050(12)
N2 0.0576(15) 0.0639(17) 0.0618(15) -0.0065(13) 0.0073(12) -0.0049(13)
N3 0.0649(16) 0.0524(16) 0.0626(15) -0.0048(12) 0.0183(13) -0.0055(12)
N4 0.0701(17) 0.0515(16) 0.0719(17) -0.0020(13) 0.0232(14) -0.0047(13)
C1 0.117(4) 0.082(3) 0.084(3) -0.017(3) 0.019(3) 0.009(2)
C2 0.097(3) 0.084(3) 0.099(3) -0.006(2) 0.037(3) 0.015(2)
C3 0.073(2) 0.075(2) 0.090(3) -0.0007(19) 0.018(2) 0.013(2)
C4 0.079(2) 0.0464(18) 0.085(2) -0.0022(16) 0.0215(19) 0.0030(16)
C5 0.074(3) 0.079(3) 0.111(3) -0.007(2) 0.016(2) 0.010(2)
C6 0.095(3) 0.100(3) 0.096(3) -0.018(3) -0.006(3) 0.016(3)
C7 0.096(3) 0.051(2) 0.094(3) 0.0088(18) 0.035(2) 0.0017(18)
C8 0.061(2) 0.060(2) 0.098(3) -0.0064(17) 0.0125(18) -0.0120(19)
C9 0.063(2) 0.0527(19) 0.090(2) -0.0108(16) 0.0163(18) -0.0066(17)
C10 0.073(2) 0.0528(19) 0.0645(19) -0.0110(16) 0.0239(17) -0.0107(15)
C11 0.080(2) 0.067(2) 0.0560(18) 0.0009(17) 0.0092(16) -0.0028(16)
C12 0.0560(18) 0.0601(19) 0.0536(17) 0.0000(14) 0.0023(13) 0.0000(14)
C13 0.069(2) 0.068(2) 0.0545(17) 0.0042(16) 0.0075(15) 0.0092(15)
C14 0.070(2) 0.055(2) 0.068(2) 0.0103(16) 0.0018(16) 0.0089(16)
C15 0.0480(16) 0.0588(19) 0.0619(18) 0.0072(14) -0.0010(13) -0.0019(15)
C16 0.0405(15) 0.0602(18) 0.0576(17) 0.0005(13) 0.0014(12) -0.0029(14)
C17 0.0492(16) 0.0578(19) 0.0571(17) -0.0045(14) 0.0044(13) -0.0016(14)
C18 0.073(2) 0.058(2) 0.077(2) -0.0109(16) 0.0205(17) -0.0041(17)
C19 0.087(3) 0.067(2) 0.093(3) -0.014(2) 0.032(2) 0.010(2)
C20 0.077(2) 0.085(3) 0.070(2) -0.013(2) 0.0255(18) 0.002(2)
C21 0.0586(19) 0.073(2) 0.0627(19) -0.0069(16) 0.0122(15) -0.0082(16)
C22 0.0598(19) 0.065(2) 0.077(2) 0.0142(16) 0.0009(16) -0.0039(17)
C23 0.0579(18) 0.062(2) 0.0599(18) 0.0012(15) 0.0132(15) -0.0041(15)
C24 0.069(2) 0.063(2) 0.073(2) -0.0040(17) 0.0257(18) -0.0052(17)
C25 0.083(2) 0.069(2) 0.0571(18) -0.0074(18) 0.0215(17) -0.0061(16)
C26 0.057(2) 0.095(3) 0.079(2) -0.0070(19) -0.0048(17) -0.007(2)
C27 0.066(2) 0.089(3) 0.062(2) 0.0104(19) -0.0002(16) -0.0031(18)
C28 0.158(5) 0.086(3) 0.104(3) 0.012(3) -0.050(3) -0.008(3)
C29 0.189(6) 0.084(4) 0.132(5) 0.017(4) -0.040(4) -0.013(3)
C30 0.142(5) 0.099(4) 0.112(4) 0.037(3) 0.023(3) 0.011(3)
C31 0.082(3) 0.143(5) 0.076(3) 0.041(3) 0.019(2) 0.027(3)
C32 0.062(2) 0.126(4) 0.061(2) 0.012(2) 0.0122(17) -0.002(2)
P2 0.0639(5) 0.0547(5) 0.0654(5) -0.0080(4) 0.0180(4) -0.0066(4)
F7 0.154(9) 0.226(11) 0.091(4) -0.023(7) 0.079(5) 0.025(5)
F8 0.262(15) 0.250(14) 0.184(9) -0.128(11) 0.148(11) 0.007(9)
F9 0.140(8) 0.190(11) 0.327(15) -0.072(8) 0.104(10) -0.211(11)
F10 0.179(9) 0.119(7) 0.234(13) 0.039(6) -0.083(9) 0.055(7)
F11 0.098(5) 0.096(6) 0.199(10) -0.032(4) 0.067(6) -0.091(7)
F12 0.108(5) 0.225(10) 0.163(9) 0.055(6) -0.052(6) -0.001(8)
F7' 0.224(13) 0.058(5) 0.272(16) -0.011(5) 0.066(13) 0.018(8)
F8' 0.068(4) 0.125(7) 0.241(17) -0.014(4) 0.074(6) -0.067(9)
F9' 0.141(7) 0.052(4) 0.234(14) 0.006(4) 0.016(8) 0.056(7)
F10' 0.067(5) 0.176(10) 0.302(17) -0.047(6) 0.077(8) -0.168(11)
F11' 0.270(18) 0.32(2) 0.057(4) -0.155(15) -0.011(6) -0.022(8)
F12' 0.241(14) 0.191(12) 0.062(4) -0.058(10) -0.034(5) 0.015(5)
P1 0.0671(6) 0.0703(6) 0.0606(5) -0.0036(4) -0.0012(4) 0.0045(4)
F1 0.118(2) 0.166(3) 0.189(3) 0.069(2) 0.014(2) 0.005(3)
F2 0.156(3) 0.117(3) 0.268(5) 0.044(2) -0.091(3) 0.005(3)
F3 0.270(5) 0.171(4) 0.106(2) -0.068(3) -0.018(3) -0.047(2)
F4 0.164(4) 0.092(3) 0.146(4) -0.013(3) 0.092(3) 0.009(2)
F5 0.181(6) 0.097(3) 0.124(4) 0.006(3) -0.046(4) -0.043(3)
F6 0.271(10) 0.221(9) 0.187(7) -0.097(8) 0.065(6) 0.100(7)
F4' 0.21(2) 0.30(3) 0.119(12) -0.03(2) 0.136(14) -0.061(18)
F5' 0.055(8) 0.21(2) 0.26(3) -0.054(10) 0.007(13) 0.01(2)
F6' 0.21(2) 0.14(2) 0.23(2) 0.038(19) 0.160(19) -0.010(19)

loop_
_atom_site_type_symbol
_atom_site_label
_atom_site_fract_x
_atom_site_fract_y
_atom_site_fract_z
_atom_site_U_iso_or_equiv
_atom_site_thermal_displace_type
_atom_site_calc_flag
_atom_site_refinement_flags
_atom_site_occupancy
_atom_site_disorder_assembly
_atom_site_disorder_group
N N1 0.08264(7) 0.9657(2) 0.37930(14) 0.0574(9) Uani d . 1.000 . .
N N2 0.14129(8) 0.9374(2) 0.44984(15) 0.0617(9) Uani d . 1.000 . .
N N3 0.11786(8) 0.5263(2) 0.15155(14) 0.0592(9) Uani d . 1.000 . .
N N4 0.15515(8) 0.3862(2) 0.20370(16) 0.0632(10) Uani d . 1.000 . .
C C1 0.15298(16) 0.2279(4) 0.4641(3) 0.0944(19) Uani d . 1.000 . .
C C2 0.12019(14) 0.2474(4) 0.4077(3) 0.0909(17) Uani d . 1.000 . .
C C3 0.12467(12) 0.2595(3) 0.3324(2) 0.0790(14) Uani d . 1.000 . .
C C4 0.16251(11) 0.2531(3) 0.3133(2) 0.0694(11) Uani d . 1.000 . .
C C5 0.19513(12) 0.2329(3) 0.3711(3) 0.0883(17) Uani d . 1.000 . .
C C6 0.19023(15) 0.2197(4) 0.4466(3) 0.1003(17) Uani d . 1.000 . .
C C7 0.16755(12) 0.2689(3) 0.2311(2) 0.0781(16) Uani d . 1.000 . .
C C8 0.17466(11) 0.4866(3) 0.2285(2) 0.0734(14) Uani d . 1.000 . .
C C9 0.15153(10) 0.5735(3) 0.1960(2) 0.0684(11) Uani d . 1.000 . .
C C10 0.12119(10) 0.4129(3) 0.15704(18) 0.0620(11) Uani d . 1.000 . .
C C11 0.08189(11) 0.5901(3) 0.11210(18) 0.0682(11) Uani d . 1.000 . .
C C12 0.07110(9) 0.6843(3) 0.16312(17) 0.0577(10) Uani d . 1.000 . .
C C13 0.07231(10) 0.7958(3) 0.14081(18) 0.0644(11) Uani d . 1.000 . .
C C14 0.06459(10) 0.8860(3) 0.18869(19) 0.0659(12) Uani d . 1.000 . .
C C15 0.05548(9) 0.8652(3) 0.25894(18) 0.0578(10) Uani d . 1.000 . .
C C16 0.05272(8) 0.7490(3) 0.28405(17) 0.0539(10) Uani d . 1.000 . .
C C17 0.06026(9) 0.6572(3) 0.23542(17) 0.0555(10) Uani d . 1.000 . .
C C18 0.05654(10) 0.5432(3) 0.2607(2) 0.0685(12) Uani d . 1.000 . .
C C19 0.04682(11) 0.5197(3) 0.3299(2) 0.0804(16) Uani d . 1.000 . .
C C20 0.03969(11) 0.6100(4) 0.3780(2) 0.0758(14) Uani d . 1.000 . .
C C21 0.04222(9) 0.7207(3) 0.35529(19) 0.0647(11) Uani d . 1.000 . .
C C22 0.04995(10) 0.9646(3) 0.31026(19) 0.0689(11) Uani d . 1.000 . .
C C23 0.12086(9) 0.9425(3) 0.37841(18) 0.0597(11) Uani d . 1.000 . .
C C24 0.07865(11) 0.9759(3) 0.45441(19) 0.0667(12) Uani d . 1.000 . .
C C25 0.11500(11) 0.9584(3) 0.49870(19) 0.0686(11) Uani d . 1.000 . .
C C26 0.18335(10) 0.8995(4) 0.4714(2) 0.0794(14) Uani d . 1.000 . .
C C27 0.18627(11) 0.7727(4) 0.48956(19) 0.0740(14) Uani d . 1.000 . .
C C28 0.16502(17) 0.6915(4) 0.4413(3) 0.126(2) Uani d . 1.000 . .
C C29 0.1689(2) 0.5760(5) 0.4574(3) 0.145(3) Uani d . 1.000 . .
C C30 0.19425(18) 0.5390(5) 0.5218(3) 0.118(3) Uani d . 1.000 . .
C C31 0.21537(13) 0.6164(5) 0.5702(3) 0.100(2) Uani d . 1.000 . .
C C32 0.21155(11) 0.7333(4) 0.5550(2) 0.0830(16) Uani d . 1.000 . .
P P2 0.01796(3) 0.22512(7) 0.09338(5) 0.0606(3) Uani d . 1.000 . .
F F7 0.0471(3) 0.2620(10) 0.0432(4) 0.150(5) Uani d UP 0.545(10) B 1
F F8 -0.0064(5) 0.1822(15) 0.1482(8) 0.218(7) Uani d UP 0.545(10) B 1
F F9 0.0099(3) 0.1149(13) 0.0461(12) 0.211(7) Uani d UP 0.545(10) B 1
F F10 0.0551(4) 0.1765(9) 0.1469(9) 0.194(6) Uani d UP 0.545(10) B 1
F F11 0.0261(2) 0.3391(8) 0.1372(8) 0.126(4) Uani d UP 0.545(10) B 1
F F12 -0.0194(3) 0.2793(10) 0.0455(8) 0.176(5) Uani d UP 0.545(10) B 1
F F7' 0.0197(5) 0.3549(9) 0.0831(11) 0.182(7) Uani d UP 0.455(10) B 2
F F8' -0.0224(3) 0.2198(11) 0.1211(10) 0.139(6) Uani d UP 0.455(10) B 2
F F9' 0.0171(4) 0.0931(7) 0.0937(9) 0.145(5) Uani d UP 0.455(10) B 2
F F10' 0.0597(3) 0.2222(14) 0.0719(12) 0.176(7) Uani d UP 0.455(10) B 2
F F11' 0.0399(6) 0.246(2) 0.1736(5) 0.221(9) Uani d UP 0.455(10) B 2
F F12' -0.0018(5) 0.2177(15) 0.0093(5) 0.173(6) Uani d UP 0.455(10) B 2
P P1 0.19770(3) 0.92074(8) 0.20869(5) 0.0678(3) Uani d D 1.000 . .
F F1 0.23389(10) 0.8405(3) 0.2363(2) 0.1598(16) Uani d . 1.000 A .
F F2 0.16208(12) 1.0041(3) 0.1833(3) 0.198(2) Uani d . 1.000 A .
F F3 0.17942(15) 0.8392(3) 0.14383(19) 0.190(2) Uani d . 1.000 A .
F F4 0.17314(15) 0.8443(4) 0.2571(3) 0.126(2) Uani d DUP 0.793(11) A 1
F F5 0.2123(2) 0.9987(4) 0.2799(3) 0.144(3) Uani d UP 0.793(11) A 1
F F6 0.2185(3) 0.9949(9) 0.1582(5) 0.224(5) Uani d DUP 0.793(11) A 1
F F4' 0.1816(8) 0.937(3) 0.2751(11) 0.196(13) Uani d DUP 0.207(11) A 2
F F5' 0.2303(5) 1.015(2) 0.230(2) 0.178(12) Uani d UP 0.207(11) A 2
F F6' 0.2236(9) 0.916(2) 0.1454(17) 0.178(12) Uani d DUP 0.207(11) A 2
H H1 0.14990 0.22020 0.51500 0.1130 Uiso c R 1.000 . .
H H2 0.09470 0.25260 0.41990 0.1090 Uiso c R 1.000 . .
H H3 0.10210 0.27200 0.29400 0.0940 Uiso c R 1.000 . .
H H5 0.22080 0.22810 0.35960 0.1060 Uiso c R 1.000 . .
H H6 0.21250 0.20520 0.48530 0.1200 Uiso c R 1.000 . .
H H7A 0.19550 0.25660 0.22780 0.0940 Uiso c R 1.000 . .
H H7B 0.15130 0.21250 0.19850 0.0940 Uiso c R 1.000 . .
H H8 0.19940 0.49320 0.26180 0.0880 Uiso c R 1.000 . .
H H9 0.15730 0.65160 0.20250 0.0820 Uiso c R 1.000 . .
H H10 0.10240 0.36020 0.13180 0.0740 Uiso c R 1.000 . .
H H11A 0.05940 0.53740 0.09870 0.0820 Uiso c R 1.000 . .
H H11B 0.08720 0.62350 0.06480 0.0820 Uiso c R 1.000 . .
H H13 0.07840 0.81270 0.09300 0.0770 Uiso c R 1.000 . .
H H14 0.06570 0.96170 0.17200 0.0790 Uiso c R 1.000 . .
H H18 0.06090 0.48250 0.22900 0.0820 Uiso c R 1.000 . .
H H19 0.04490 0.44370 0.34540 0.0970 Uiso c R 1.000 . .
H H20 0.03320 0.59390 0.42560 0.0910 Uiso c R 1.000 . .
H H21 0.03690 0.77970 0.38740 0.0780 Uiso c R 1.000 . .
H H22A 0.05020 1.03630 0.28220 0.0830 Uiso c R 1.000 . .
H H22B 0.02410 0.95790 0.32590 0.0830 Uiso c R 1.000 . .
H H23 0.13160 0.93150 0.33440 0.0720 Uiso c R 1.000 . .
H H24 0.05500 0.99210 0.47170 0.0800 Uiso c R 1.000 . .
H H25 0.12130 0.96010 0.55220 0.0820 Uiso c R 1.000 . .
H H26A 0.19670 0.94270 0.51600 0.0960 Uiso c R 1.000 . .
H H26B 0.19720 0.91550 0.42940 0.0960 Uiso c R 1.000 . .
H H28 0.14770 0.71560 0.39670 0.1510 Uiso c R 1.000 . .
H H29 0.15400 0.52290 0.42410 0.1740 Uiso c R 1.000 . .
H H30 0.19710 0.46060 0.53240 0.1410 Uiso c R 1.000 . .
H H31 0.23270 0.59100 0.61440 0.1200 Uiso c R 1.000 . .
H H32 0.22620 0.78570 0.58930 0.0990 Uiso c R 1.000 . .

loop_
_atom_type_symbol
_atom_type_description
_atom_type_scat_dispersion_real
_atom_type_scat_dispersion_imag
_atom_type_scat_source
C C 0.0033 0.0016 'International Tables Vol C Tables 4.2.6.8 and 6.1.1.4'
H H 0.0000 0.0000 'International Tables Vol C Tables 4.2.6.8 and 6.1.1.4'
F F 0.0171 0.0103 'International Tables Vol C Tables 4.2.6.8 and 6.1.1.4'
N N 0.0061 0.0033 'International Tables Vol C Tables 4.2.6.8 and 6.1.1.4'
P P 0.1023 0.0942 'International Tables Vol C Tables 4.2.6.8 and 6.1.1.4'

loop_
_geom_angle_atom_site_label_1
_geom_angle_atom_site_label_2
_geom_angle_atom_site_label_3
_geom_angle
_geom_angle_publ_flag
F8 P2 F11 91.6(8) no
F8 P2 F12 89.8(8) no
F9 P2 F10 93.9(7) no
F9 P2 F11 177.2(9) no
F9 P2 F12 90.0(7) no
F10 P2 F11 87.7(6) no
F10 P2 F12 175.5(7) no
F11 P2 F12 88.5(6) no
F7' P2 F8' 97.8(8) no
F7' P2 F9' 173.0(9) no
F7' P2 F10' 86.2(9) no
F7' P2 F11' 85.9(11) no
F7' P2 F12' 87.6(10) no
F8' P2 F9' 86.6(7) no
F8' P2 F10' 174.5(9) no
F8' P2 F11' 90.7(10) no
F8' P2 F12' 93.5(9) no
F9' P2 F10' 89.9(8) no
F9' P2 F11' 99.5(11) no
F9' P2 F12' 86.7(9) no
F10' P2 F11' 85.8(11) no
F10' P2 F12' 90.4(10) no
F11' P2 F12' 172.8(11) no
F7 P2 F12 97.0(6) no
F8 P2 F9 90.8(9) no
F8 P2 F10 88.0(8) no
F7 P2 F8 173.2(7) no
F7 P2 F9 89.0(7) no
F7 P2 F10 85.3(6) no
F7 P2 F11 88.8(6) no
F1 P1 F2 178.0(2) no
F1 P1 F3 92.6(2) no
F1 P1 F4 87.6(2) no
F2 P1 F5 88.8(3) no
F2 P1 F6 84.1(4) no
F2 P1 F4' 75.6(12) no
F2 P1 F5' 96.2(8) no
F2 P1 F6' 109.3(10) no
F3 P1 F4 83.1(2) no
F3 P1 F5 173.1(3) no
F3 P1 F6 94.4(4) no
F3 P1 F4' 123.3(12) no
F3 P1 F5' 142.1(12) no
F3 P1 F6' 68.7(10) no
F4 P1 F5 90.3(3) no
F4 P1 F6 176.0(4) no
F5 P1 F6 92.1(4) no
F4' P1 F5' 94.3(17) no
F4' P1 F6' 167.6(16) no
F5' P1 F6' 74.1(15) no
F1 P1 F5 89.2(3) no
F1 P1 F6 95.7(4) no
F1 P1 F4' 103.3(12) no
F1 P1 F5' 82.2(8) no
F1 P1 F6' 71.5(10) no
F2 P1 F3 89.4(2) no
F2 P1 F4 92.7(2) no
C22 N1 C24 127.2(3) no
C23 N1 C24 108.0(3) no
C22 N1 C23 124.3(3) no
C23 N2 C25 108.2(3) no
C23 N2 C26 124.4(3) no
C25 N2 C26 127.0(3) no
C9 N3 C10 107.9(3) no
C9 N3 C11 126.1(3) no
C10 N3 C11 125.7(3) no
C7 N4 C8 126.2(3) no
C7 N4 C10 125.5(3) no
C8 N4 C10 108.0(3) no
C2 C1 C6 120.4(5) no
C1 C2 C3 120.0(5) no
C2 C3 C4 120.6(4) no
C5 C4 C7 121.0(4) no
C3 C4 C7 120.7(3) no
C3 C4 C5 118.3(3) no
C4 C5 C6 120.6(4) no
C1 C6 C5 120.1(5) no
N4 C7 C4 110.5(3) no
N4 C8 C9 107.4(3) no
N3 C9 C8 107.4(3) no
N3 C10 N4 109.4(3) no
N3 C11 C12 110.7(3) no
C11 C12 C13 119.6(3) no
C11 C12 C17 120.6(3) no
C13 C12 C17 119.8(3) no
C12 C13 C14 121.1(3) no
C13 C14 C15 121.5(3) no
C14 C15 C16 119.5(3) no
C16 C15 C22 120.9(3) no
C14 C15 C22 119.6(3) no
C15 C16 C21 122.7(3) no
C17 C16 C21 118.1(3) no
C15 C16 C17 119.2(3) no
C12 C17 C18 122.9(3) no
C16 C17 C18 118.2(3) no
C12 C17 C16 118.9(3) no
C17 C18 C19 121.8(3) no
C18 C19 C20 119.9(3) no
C19 C20 C21 120.1(3) no
C16 C21 C20 121.8(3) no
N1 C22 C15 110.2(3) no
N1 C23 N2 109.2(3) no
N1 C24 C25 107.7(3) no
N2 C25 C24 106.9(3) no
N2 C26 C27 111.6(3) no
C26 C27 C28 122.1(3) no
C26 C27 C32 120.6(4) no
C28 C27 C32 117.3(4) no
C27 C28 C29 121.5(5) no
C28 C29 C30 120.2(5) no
C29 C30 C31 119.6(5) no
C30 C31 C32 120.8(5) no
C27 C32 C31 120.5(4) no
C2 C1 H1 120.00 no
C6 C1 H1 120.00 no
C3 C2 H2 120.00 no
C1 C2 H2 120.00 no
C2 C3 H3 120.00 no
C4 C3 H3 120.00 no
C4 C5 H5 120.00 no
C6 C5 H5 120.00 no
C5 C6 H6 120.00 no
C1 C6 H6 120.00 no
N4 C7 H7B 110.00 no
C4 C7 H7A 110.00 no
H7A C7 H7B 108.00 no
C4 C7 H7B 110.00 no
N4 C7 H7A 110.00 no
N4 C8 H8 126.00 no
C9 C8 H8 126.00 no
C8 C9 H9 126.00 no
N3 C9 H9 126.00 no
N3 C10 H10 125.00 no
N4 C10 H10 125.00 no
N3 C11 H11A 110.00 no
N3 C11 H11B 110.00 no
H11A C11 H11B 108.00 no
C12 C11 H11B 110.00 no
C12 C11 H11A 110.00 no
C12 C13 H13 119.00 no
C14 C13 H13 119.00 no
C13 C14 H14 119.00 no
C15 C14 H14 119.00 no
C17 C18 H18 119.00 no
C19 C18 H18 119.00 no
C20 C19 H19 120.00 no
C18 C19 H19 120.00 no
C19 C20 H20 120.00 no
C21 C20 H20 120.00 no
C20 C21 H21 119.00 no
C16 C21 H21 119.00 no
N1 C22 H22A 110.00 no
C15 C22 H22B 110.00 no
H22A C22 H22B 108.00 no
N1 C22 H22B 110.00 no
C15 C22 H22A 110.00 no
N1 C23 H23 125.00 no
N2 C23 H23 125.00 no
C25 C24 H24 126.00 no
N1 C24 H24 126.00 no
C24 C25 H25 127.00 no
N2 C25 H25 127.00 no
N2 C26 H26A 109.00 no
N2 C26 H26B 109.00 no
C27 C26 H26B 109.00 no
H26A C26 H26B 108.00 no
C27 C26 H26A 109.00 no
C29 C28 H28 119.00 no
C27 C28 H28 119.00 no
C28 C29 H29 120.00 no
C30 C29 H29 120.00 no
C29 C30 H30 120.00 no
C31 C30 H30 120.00 no
C32 C31 H31 120.00 no
C30 C31 H31 120.00 no
C27 C32 H32 120.00 no
C31 C32 H32 120.00 no

loop_
_geom_bond_atom_site_label_1
_geom_bond_atom_site_label_2
_geom_bond_distance
_geom_bond_publ_flag
P2 F8' 1.539(12) no
P2 F9' 1.533(8) no
P2 F10' 1.532(12) no
P2 F11' 1.489(11) no
P2 F12' 1.511(9) no
P2 F11 1.531(11) no
P2 F12 1.515(12) no
P2 F7' 1.520(11) no
P2 F7 1.511(9) no
P2 F8 1.476(16) no
P2 F9 1.524(17) no
P2 F10 1.528(14) no
P1 F1 1.541(4) no
P1 F2 1.543(4) no
P1 F3 1.524(4) no
P1 F6 1.509(10) no
P1 F4 1.577(5) no
P1 F5 1.552(5) no
P1 F6' 1.55(3) no
P1 F4' 1.40(2) no
P1 F5' 1.55(2) no
N1 C22 1.481(4) no
N1 C23 1.324(4) no
N1 C24 1.367(4) no
N2 C23 1.320(4) no
N2 C25 1.377(4) no
N2 C26 1.467(4) no
N3 C10 1.323(4) no
N3 C9 1.367(4) no
N3 C11 1.479(4) no
N4 C10 1.315(4) no
N4 C7 1.478(4) no
N4 C8 1.369(4) no
C1 C6 1.358(8) no
C1 C2 1.360(7) no
C2 C3 1.377(6) no
C3 C4 1.388(6) no
C4 C5 1.372(6) no
C4 C7 1.508(5) no
C5 C6 1.386(7) no
C8 C9 1.336(5) no
C11 C12 1.507(5) no
C12 C13 1.356(5) no
C12 C17 1.433(4) no
C13 C14 1.403(5) no
C14 C15 1.359(5) no
C15 C22 1.502(5) no
C15 C16 1.429(5) no
C16 C17 1.423(5) no
C16 C21 1.413(4) no
C17 C18 1.410(5) no
C18 C19 1.356(5) no
C19 C20 1.400(5) no
C20 C21 1.354(6) no
C24 C25 1.340(5) no
C26 C27 1.506(6) no
C27 C28 1.377(6) no
C27 C32 1.378(5) no
C28 C29 1.372(7) no
C29 C30 1.357(8) no
C30 C31 1.347(8) no
C31 C32 1.384(7) no
C1 H1 0.9300 no
C2 H2 0.9300 no
C3 H3 0.9300 no
C5 H5 0.9300 no
C6 H6 0.9300 no
C7 H7B 0.9700 no
C7 H7A 0.9700 no
C8 H8 0.9300 no
C9 H9 0.9300 no
C10 H10 0.9300 no
C11 H11B 0.9700 no
C11 H11A 0.9700 no
C13 H13 0.9300 no
C14 H14 0.9300 no
C18 H18 0.9300 no
C19 H19 0.9300 no
C20 H20 0.9300 no
C21 H21 0.9300 no
C22 H22A 0.9700 no
C22 H22B 0.9700 no
C23 H23 0.9300 no
C24 H24 0.9300 no
C25 H25 0.9300 no
C26 H26A 0.9700 no
C26 H26B 0.9700 no
C28 H28 0.9300 no
C29 H29 0.9300 no
C30 H30 0.9300 no
C31 H31 0.9300 no
C32 H32 0.9300 no

loop_
_geom_hbond_atom_site_label_D
_geom_hbond_atom_site_label_H
_geom_hbond_atom_site_label_A
_geom_hbond_site_symmetry_A
_geom_hbond_distance_DH
_geom_hbond_distance_HA
_geom_hbond_distance_DA
_geom_hbond_angle_DHA
_geom_hbond_publ_flag
C1 H1 F3 4_565 0.93 2.41 3.229(6) 147 yes
C7 H7A F1 6_545 0.97 2.54 3.375(5) 144 yes
C7 H7B F2 1_545 0.97 2.47 3.184(5) 130 yes
C9 H9 F4 . 0.93 2.45 3.358(6) 164 yes
C10 H10 F7 . 0.93 2.47 3.384(10) 166 yes
C14 H14 F10 1_565 0.93 2.55 3.453(11) 165 yes
C18 H18 F11 . 0.93 2.46 3.252(12) 143 yes
C18 H18 N3 . 0.93 2.62 3.102(4) 113 yes
C23 H23 F4 . 0.93 2.37 3.241(6) 156 yes
C24 H24 F9 4_565 0.93 2.53 3.258(15) 136 yes
C25 H25 F2 4_575 0.93 2.49 3.374(6) 158 yes

loop_
_geom_torsion_atom_site_label_1
_geom_torsion_atom_site_label_2
_geom_torsion_atom_site_label_3
_geom_torsion_atom_site_label_4
_geom_torsion
_geom_torsion_publ_flag
C23 N1 C22 C15 40.0(4) no
C24 N1 C22 C15 -131.3(3) no
C22 N1 C23 N2 -172.6(3) no
C24 N1 C23 N2 0.1(4) no
C22 N1 C24 C25 172.4(3) no
C23 N1 C24 C25 -0.1(4) no
C25 N2 C23 N1 -0.1(4) no
C26 N2 C23 N1 172.1(3) no
C23 N2 C25 C24 0.0(4) no
C26 N2 C25 C24 -171.9(3) no
C23 N2 C26 C27 -93.1(4) no
C25 N2 C26 C27 77.6(4) no
C10 N3 C9 C8 -0.6(4) no
C11 N3 C9 C8 172.5(3) no
C9 N3 C10 N4 0.8(4) no
C11 N3 C10 N4 -172.3(3) no
C9 N3 C11 C12 -40.9(4) no
C10 N3 C11 C12 131.0(3) no
C8 N4 C7 C4 68.7(4) no
C10 N4 C7 C4 -103.9(4) no
C7 N4 C8 C9 -173.3(3) no
C10 N4 C8 C9 0.3(4) no
C7 N4 C10 N3 172.9(3) no
C8 N4 C10 N3 -0.7(4) no
C6 C1 C2 C3 -0.3(7) no
C2 C1 C6 C5 1.0(7) no
C1 C2 C3 C4 -0.6(6) no
C2 C3 C4 C5 0.9(5) no
C2 C3 C4 C7 -178.7(4) no
C3 C4 C5 C6 -0.2(5) no
C7 C4 C5 C6 179.3(4) no
C3 C4 C7 N4 63.1(4) no
C5 C4 C7 N4 -116.5(4) no
C4 C5 C6 C1 -0.7(6) no
N4 C8 C9 N3 0.2(4) no
N3 C11 C12 C13 117.3(3) no
N3 C11 C12 C17 -61.7(4) no
C11 C12 C13 C14 -176.5(3) no
C17 C12 C13 C14 2.4(5) no
C11 C12 C17 C16 176.1(3) no
C11 C12 C17 C18 -4.1(5) no
C13 C12 C17 C16 -2.8(5) no
C13 C12 C17 C18 176.9(3) no
C12 C13 C14 C15 -0.3(5) no
C13 C14 C15 C16 -1.5(5) no
C13 C14 C15 C22 176.3(3) no
C14 C15 C16 C17 1.1(4) no
C14 C15 C16 C21 -178.1(3) no
C22 C15 C16 C17 -176.7(3) no
C22 C15 C16 C21 4.2(5) no
C14 C15 C22 N1 -112.9(3) no
C16 C15 C22 N1 64.8(4) no
C15 C16 C17 C12 1.1(4) no
C15 C16 C17 C18 -178.7(3) no
C21 C16 C17 C12 -179.8(3) no
C21 C16 C17 C18 0.5(4) no
C15 C16 C21 C20 179.9(3) no
C17 C16 C21 C20 0.7(5) no
C12 C17 C18 C19 179.0(3) no
C16 C17 C18 C19 -1.2(5) no
C17 C18 C19 C20 0.8(5) no
C18 C19 C20 C21 0.5(6) no
C19 C20 C21 C16 -1.2(5) no
N1 C24 C25 N2 0.0(4) no
N2 C26 C27 C28 49.1(5) no
N2 C26 C27 C32 -132.8(3) no
C26 C27 C28 C29 178.0(5) no
C32 C27 C28 C29 -0.2(7) no
C26 C27 C32 C31 -177.6(4) no
C28 C27 C32 C31 0.7(6) no
C27 C28 C29 C30 -0.4(9) no
C28 C29 C30 C31 0.5(9) no
C29 C30 C31 C32 -0.1(8) no
C30 C31 C32 C27 -0.6(7) no
